data_4085684
loop_
_publ_author_name
'B\"oge, Matthias'
'Fowelin, Christian'
'Bednarski, Patrick'
'Heck, J\"urgen'

_publ_section_title
;
 Diaminohexopyranosides as Ligands in Half-Sandwich Ruthenium(II),
 Rhodium(III), and Iridium(III) Complexes
;
_journal_issue 8
_journal_name_full Organometallics
_journal_page_first 1507
_journal_paper_doi 10.1021/om5013117
_journal_volume 34
_journal_year 2015
_chemical_formula_sum 'C14 H16 N6 O4'
_chemical_formula_weight 332.33
_chemical_name_common
;
methyl 2,3-diazido-4,6-O-benzylidene-2,3-dideoxy-alpha-D-mannopyranoside
;
_chemical_name_systematic
;
(2S,3S,4R,5R,6R,9R)-3,4-diazido-6-hydroxymethyl-2-methoxy-1-oxa-
cyclohexane-5-ol benzaldehyde 5,7-acetal
;
_space_group_IT_number 4
_symmetry_cell_setting monoclinic
_symmetry_space_group_name_Hall 'P 2yb'
_symmetry_space_group_name_H-M 'P 1 21 1'
_atom_sites_solution_hydrogens geom
_atom_sites_solution_primary direct
_atom_sites_solution_secondary difmap
_audit_creation_method SHELXL-97
_cell_angle_alpha 90.000
_cell_angle_beta 102.764(2)
_cell_angle_gamma 90.000
_cell_formula_units_Z 2
_cell_length_a 4.9655(7)
_cell_length_b 15.917(2)
_cell_length_c 10.2142(14)
_cell_measurement_reflns_used 2008
_cell_measurement_temperature 100(2)
_cell_measurement_theta_max 28.0
_cell_measurement_theta_min 2.4
_cell_volume 787.34(18)
_computing_cell_refinement 'SAINT (Bruker AXS, 1998)'
_computing_data_collection 'SMART (Bruker AXS, 1998)'
_computing_data_reduction 'SAINT (Bruker AXS, 1998)'
_computing_molecular_graphics 'SHELXTL (Bruker AXS, 1998)'
_computing_publication_material 'SHELXTL (Bruker AXS, 1998)'
_computing_structure_refinement 'SHELXL-97 (Sheldrick, 1997)'
_computing_structure_solution 'SHELXS-97 (Sheldrick, 1990)'
_diffrn_ambient_temperature 100(2)
_diffrn_measured_fraction_theta_full 0.972
_diffrn_measured_fraction_theta_max 0.972
_diffrn_measurement_device_type 'Bruker AXS, 1998'
_diffrn_measurement_method omega-scan
_diffrn_radiation_monochromator graphite
_diffrn_radiation_source 'fine-focus sealed tube'
_diffrn_radiation_type MoK\a
_diffrn_radiation_wavelength 0.71073
_diffrn_reflns_av_R_equivalents 0.0267
_diffrn_reflns_av_sigmaI/netI 0.0392
_diffrn_reflns_limit_h_max 5
_diffrn_reflns_limit_h_min -6
_diffrn_reflns_limit_k_max 20
_diffrn_reflns_limit_k_min -19
_diffrn_reflns_limit_l_max 13
_diffrn_reflns_limit_l_min -10
_diffrn_reflns_number 5144
_diffrn_reflns_theta_full 27.47
_diffrn_reflns_theta_max 27.47
_diffrn_reflns_theta_min 2.41
_diffrn_standards_decay_% none
_diffrn_standards_interval_count none
_diffrn_standards_interval_time none
_diffrn_standards_number none
_exptl_absorpt_coefficient_mu 0.106
_exptl_absorpt_correction_T_max 0.9926
_exptl_absorpt_correction_T_min 0.9488
_exptl_absorpt_correction_type multi-scan
_exptl_absorpt_process_details 'SADABS (Bruker AXS, 1998)'
_exptl_crystal_colour colourless
_exptl_crystal_density_diffrn 1.402
_exptl_crystal_density_meas ?
_exptl_crystal_density_method 'not measured'
_exptl_crystal_description needle
_exptl_crystal_F_000 348
_exptl_crystal_size_max 0.50
_exptl_crystal_size_mid 0.36
_exptl_crystal_size_min 0.07
_refine_diff_density_max 0.256
_refine_diff_density_min -0.194
_refine_diff_density_rms 0.043
_refine_ls_abs_structure_details 'Flack H D (1983), Acta Cryst. A39, 876-881'
_refine_ls_extinction_coef none
_refine_ls_extinction_method none
_refine_ls_goodness_of_fit_ref 0.979
_refine_ls_hydrogen_treatment riding
_refine_ls_matrix_type full
_refine_ls_number_parameters 218
_refine_ls_number_reflns 1825
_refine_ls_number_restraints 1
_refine_ls_restrained_S_all 0.979
_refine_ls_R_factor_all 0.0396
_refine_ls_R_factor_gt 0.0337
_refine_ls_shift/su_max 0.000
_refine_ls_shift/su_mean 0.000
_refine_ls_structure_factor_coef Fsqd
_refine_ls_weighting_details 'calc w=1/[\s^2^(Fo^2^)+(0.0409P)^2^+0.0000P] where P=(Fo^2^+2Fc^2^)/3'
_refine_ls_weighting_scheme calc
_refine_ls_wR_factor_gt 0.0724
_refine_ls_wR_factor_ref 0.0745
_reflns_number_gt 1596
_reflns_number_total 1825
_reflns_threshold_expression >2sigma(I)
_cod_data_source_file om5013117_si_001.cif
_cod_data_source_block 18
_cod_depositor_comments
;
The following automatic conversions were performed:

'_exptl_crystal_density_meas' value 'not measured' was changed to '?'
- the value is perceived as not measured.

Automatic conversion script
Id: cif_fix_values 3271 2015-04-21 07:52:19Z andrius 

 Adding full bibliography for 4085684--4085692.cif.
;
_cod_original_cell_volume 787.33(19)
_cod_original_sg_symbol_H-M P2(1)
_cod_database_code 4085684

loop_
_symmetry_equiv_pos_as_xyz
'x, y, z'
'-x, y+1/2, -z'

loop_
_atom_site_label
_atom_site_type_symbol
_atom_site_fract_x
_atom_site_fract_y
_atom_site_fract_z
_atom_site_U_iso_or_equiv
_atom_site_adp_type
_atom_site_occupancy
_atom_site_symmetry_multiplicity
_atom_site_calc_flag
_atom_site_refinement_flags
O1 O 0.9713(4) 0.93317(9) 1.21836(16) 0.0259(4) Uani 1 1 d .
O4 O 0.7549(3) 0.82664(9) 0.79889(15) 0.0175(3) Uani 1 1 d .
O5 O 1.2827(3) 0.87442(9) 1.10063(15) 0.0197(4) Uani 1 1 d .
O6 O 0.9947(3) 0.70314(9) 0.87654(16) 0.0185(4) Uani 1 1 d .
N2 N 1.2593(4) 1.03828(12) 0.9689(2) 0.0197(4) Uani 1 1 d .
N3 N 0.7219(4) 1.01215(11) 0.80953(19) 0.0169(4) Uani 1 1 d .
N4 N 1.2045(4) 1.10287(12) 0.89863(19) 0.0187(4) Uani 1 1 d .
N5 N 0.5121(4) 0.98798(13) 0.7287(2) 0.0250(5) Uani 1 1 d .
N6 N 1.1898(4) 1.16052(12) 0.8323(2) 0.0245(5) Uani 1 1 d .
N7 N 0.3189(5) 0.97454(14) 0.6478(2) 0.0337(6) Uani 1 1 d .
C1 C 1.1732(5) 0.94919(14) 1.1459(2) 0.0208(5) Uani 1 1 d .
H1 H 1.3274 0.9812 1.2043 0.025 Uiso 1 1 calc R
C2 C 1.0329(5) 1.00578(13) 1.0284(2) 0.0180(5) Uani 1 1 d .
H2 H 0.9387 1.0537 1.0632 0.022 Uiso 1 1 calc R
C3 C 0.8213(5) 0.95571(13) 0.9258(2) 0.0167(5) Uani 1 1 d .
H3 H 0.6628 0.9398 0.9664 0.020 Uiso 1 1 calc R
C4 C 0.9562(5) 0.87714(14) 0.8874(2) 0.0167(5) Uani 1 1 d .
H4 H 1.1077 0.8928 0.8419 0.020 Uiso 1 1 calc R
C5 C 1.0741(5) 0.82629(13) 1.0132(2) 0.0175(5) Uani 1 1 d .
H5 H 0.9239 0.8113 1.0601 0.021 Uiso 1 1 calc R
C6 C 1.2030(5) 0.74725(13) 0.9717(2) 0.0191(5) Uani 1 1 d .
H6A H 1.3596 0.7619 0.9305 0.023 Uiso 1 1 calc R
H6B H 1.2733 0.7114 1.0511 0.023 Uiso 1 1 calc R
C7 C 0.8860(5) 0.75282(13) 0.7616(2) 0.0176(5) Uani 1 1 d .
H7 H 1.0378 0.7693 0.7167 0.021 Uiso 1 1 calc R
C8 C 1.0718(7) 0.88600(19) 1.3388(3) 0.0428(8) Uani 1 1 d .
H8A H 1.2417 0.9119 1.3901 0.064 Uiso 1 1 calc R
H8B H 1.1103 0.8282 1.3156 0.064 Uiso 1 1 calc R
H8C H 0.9320 0.8857 1.3932 0.064 Uiso 1 1 calc R
C10 C 0.6703(4) 0.70288(13) 0.6655(2) 0.0171(5) Uani 1 1 d .
C11 C 0.4982(4) 0.64662(13) 0.7113(2) 0.0185(5) Uani 1 1 d .
H11 H 0.5196 0.6377 0.8050 0.022 Uiso 1 1 calc R
C12 C 0.2962(5) 0.60357(14) 0.6217(2) 0.0208(5) Uani 1 1 d .
H12 H 0.1797 0.5650 0.6538 0.025 Uiso 1 1 calc R
C13 C 0.2635(5) 0.61660(15) 0.4849(2) 0.0243(5) Uani 1 1 d .
H13 H 0.1234 0.5874 0.4234 0.029 Uiso 1 1 calc R
C14 C 0.4345(5) 0.67205(15) 0.4378(3) 0.0271(6) Uani 1 1 d .
H14 H 0.4131 0.6806 0.3441 0.032 Uiso 1 1 calc R
C15 C 0.6381(5) 0.71527(15) 0.5284(2) 0.0238(5) Uani 1 1 d .
H15 H 0.7556 0.7534 0.4962 0.029 Uiso 1 1 calc R

loop_
_atom_site_aniso_label
_atom_site_aniso_U_11
_atom_site_aniso_U_22
_atom_site_aniso_U_33
_atom_site_aniso_U_23
_atom_site_aniso_U_13
_atom_site_aniso_U_12
O1 0.0381(10) 0.0207(9) 0.0218(9) 0.0021(7) 0.0131(8) 0.0023(8)
O4 0.0180(8) 0.0132(7) 0.0197(8) -0.0006(7) 0.0010(7) 0.0006(7)
O5 0.0206(9) 0.0158(8) 0.0204(9) -0.0021(7) -0.0007(7) 0.0008(7)
O6 0.0200(8) 0.0134(8) 0.0203(9) -0.0010(6) 0.0007(7) 0.0004(7)
N2 0.0201(10) 0.0160(9) 0.0233(11) 0.0016(8) 0.0057(8) 0.0009(8)
N3 0.0153(9) 0.0135(9) 0.0199(10) 0.0010(7) -0.0003(8) -0.0007(8)
N4 0.0177(9) 0.0192(9) 0.0198(10) -0.0035(8) 0.0054(8) -0.0009(8)
N5 0.0294(12) 0.0203(10) 0.0268(12) 0.0016(9) 0.0092(10) 0.0030(9)
N6 0.0268(11) 0.0208(10) 0.0271(12) 0.0021(9) 0.0088(9) -0.0012(9)
N7 0.0343(13) 0.0335(12) 0.0292(13) 0.0008(10) -0.0020(11) -0.0015(10)
C1 0.0275(13) 0.0149(10) 0.0195(12) -0.0039(9) 0.0042(10) -0.0004(10)
C2 0.0197(11) 0.0140(10) 0.0213(13) -0.0025(9) 0.0067(10) 0.0001(9)
C3 0.0161(11) 0.0137(10) 0.0209(12) 0.0024(9) 0.0056(10) 0.0009(9)
C4 0.0181(11) 0.0146(10) 0.0182(12) -0.0015(9) 0.0056(9) -0.0007(9)
C5 0.0189(11) 0.0143(10) 0.0184(12) -0.0003(9) 0.0022(10) -0.0025(10)
C6 0.0182(12) 0.0173(11) 0.0196(12) -0.0021(9) -0.0006(10) 0.0013(10)
C7 0.0197(11) 0.0148(11) 0.0199(12) 0.0013(9) 0.0076(10) 0.0019(10)
C8 0.072(2) 0.0343(15) 0.0253(14) 0.0080(12) 0.0178(15) 0.0058(15)
C10 0.0165(10) 0.0145(10) 0.0205(13) -0.0022(9) 0.0041(10) 0.0033(9)
C11 0.0209(12) 0.0168(11) 0.0188(12) 0.0004(9) 0.0067(10) 0.0038(9)
C12 0.0193(11) 0.0163(11) 0.0277(13) -0.0017(10) 0.0068(10) -0.0010(10)
C13 0.0226(12) 0.0234(12) 0.0249(13) -0.0051(10) 0.0009(10) -0.0005(10)
C14 0.0331(14) 0.0301(13) 0.0177(12) -0.0027(10) 0.0048(11) 0.0009(11)
C15 0.0273(13) 0.0227(12) 0.0226(13) 0.0012(10) 0.0078(11) -0.0030(11)

loop_
_atom_type_symbol
_atom_type_description
_atom_type_scat_dispersion_real
_atom_type_scat_dispersion_imag
_atom_type_scat_source
C C 0.0033 0.0000 'International Tables Vol C Tables 4.2.6.8 and 6.1.1.4'
H H 0.0000 0.0000 'International Tables Vol C Tables 4.2.6.8 and 6.1.1.4'
N N 0.0061 0.0000 'International Tables Vol C Tables 4.2.6.8 and 6.1.1.4'
O O 0.0106 0.0000 'International Tables Vol C Tables 4.2.6.8 and 6.1.1.4'

loop_
_geom_angle_atom_site_label_1
_geom_angle_atom_site_label_2
_geom_angle_atom_site_label_3
_geom_angle
C1 O1 C8 113.4(2)
C7 O4 C4 109.39(16)
C1 O5 C5 111.93(17)
C7 O6 C6 111.87(16)
N4 N2 C2 115.69(18)
N5 N3 C3 115.31(18)
N6 N4 N2 170.8(2)
N7 N5 N3 172.2(2)
O1 C1 O5 112.91(18)
O1 C1 C2 105.45(19)
O5 C1 C2 112.01(18)
O1 C1 H1 108.8
O5 C1 H1 108.8
C2 C1 H1 108.8
N2 C2 C3 111.60(18)
N2 C2 C1 105.66(18)
C3 C2 C1 110.64(17)
N2 C2 H2 109.6
C3 C2 H2 109.6
C1 C2 H2 109.6
N3 C3 C4 112.44(18)
N3 C3 C2 106.79(16)
C4 C3 C2 109.37(18)
N3 C3 H3 109.4
C4 C3 H3 109.4
C2 C3 H3 109.4
O4 C4 C3 109.88(18)
O4 C4 C5 108.56(16)
C3 C4 C5 109.35(17)
O4 C4 H4 109.7
C3 C4 H4 109.7
C5 C4 H4 109.7
O5 C5 C6 109.08(18)
O5 C5 C4 109.41(16)
C6 C5 C4 108.25(18)
O5 C5 H5 110.0
C6 C5 H5 110.0
C4 C5 H5 110.0
O6 C6 C5 108.04(18)
O6 C6 H6A 110.1
C5 C6 H6A 110.1
O6 C6 H6B 110.1
C5 C6 H6B 110.1
H6A C6 H6B 108.4
O6 C7 O4 110.39(17)
O6 C7 C10 109.26(17)
O4 C7 C10 107.78(18)
O6 C7 H7 109.8
O4 C7 H7 109.8
C10 C7 H7 109.8
O1 C8 H8A 109.5
O1 C8 H8B 109.5
H8A C8 H8B 109.5
O1 C8 H8C 109.5
H8A C8 H8C 109.5
H8B C8 H8C 109.5
C15 C10 C11 119.3(2)
C15 C10 C7 119.2(2)
C11 C10 C7 121.44(19)
C12 C11 C10 120.5(2)
C12 C11 H11 119.7
C10 C11 H11 119.7
C11 C12 C13 120.0(2)
C11 C12 H12 120.0
C13 C12 H12 120.0
C14 C13 C12 120.1(2)
C14 C13 H13 119.9
C12 C13 H13 119.9
C13 C14 C15 119.7(2)
C13 C14 H14 120.1
C15 C14 H14 120.1
C10 C15 C14 120.3(2)
C10 C15 H15 119.8
C14 C15 H15 119.8

loop_
_geom_bond_atom_site_label_1
_geom_bond_atom_site_label_2
_geom_bond_distance
O1 C1 1.395(3)
O1 C8 1.433(3)
O4 C7 1.435(3)
O4 C4 1.437(3)
O5 C1 1.427(3)
O5 C5 1.431(3)
O6 C7 1.419(2)
O6 C6 1.437(3)
N2 N4 1.249(3)
N2 C2 1.484(3)
N3 N5 1.239(3)
N3 C3 1.484(3)
N4 N6 1.133(3)
N5 N7 1.139(3)
C1 C2 1.539(3)
C1 H1 1.0000
C2 C3 1.533(3)
C2 H2 1.0000
C3 C4 1.510(3)
C3 H3 1.0000
C4 C5 1.522(3)
C4 H4 1.0000
C5 C6 1.514(3)
C5 H5 1.0000
C6 H6A 0.9900
C6 H6B 0.9900
C7 C10 1.510(3)
C7 H7 1.0000
C8 H8A 0.9800
C8 H8B 0.9800
C8 H8C 0.9800
C10 C15 1.388(3)
C10 C11 1.388(3)
C11 C12 1.381(3)
C11 H11 0.9500
C12 C13 1.386(3)
C12 H12 0.9500
C13 C14 1.382(3)
C13 H13 0.9500
C14 C15 1.392(3)
C14 H14 0.9500
C15 H15 0.9500
